data_2022218
loop_
_publ_author_name
'Soecipto, Aristyo'
'Wong, Lawrence W.-Y.'
'Sung, Herman H.-Y.'
'Williams, Ian D.'

_publ_section_title
;
 Chiral anionic layers in tartramide spiroborate salts and variable
 solvation for [N<i>R</i>~4~][B(TarNH~2~)~2~] (<i>R</i> = Et, Pr or Bu)
;
_journal_coeditor_code FM3065
_journal_issue 7
_journal_name_full 'Acta Crystallographica Section C'
_journal_page_first 695
_journal_page_last 705
_journal_paper_doi 10.1107/S2053229620008384
_journal_volume 76
_journal_year 2020
_chemical_absolute_configuration ad
_chemical_formula_moiety 'C12 H28 N +, C8 H12 B N4 O8 -'
_chemical_formula_sum 'C20 H40 B N5 O8'
_chemical_formula_weight 489.38
_chemical_name_systematic
;
Tetrapropylazanium
2,3,7,8-tetracarboxamido-1,4,6,9-tetraoxa-5\l^4^-boraspiro[4.4]nonane
;
_space_group_crystal_system monoclinic
_space_group_IT_number 4
_space_group_name_Hall 'P 2yb'
_space_group_name_H-M_alt 'P 1 21 1'
_atom_sites_solution_hydrogens mixed
_atom_sites_solution_primary direct
_audit_creation_method
;
Olex2 1.2
(compiled 2018.05.29 svn.r3508 for OlexSys, GUI svn.r5506)
;
_cell_angle_alpha 90
_cell_angle_beta 116.071(2)
_cell_angle_gamma 90
_cell_formula_units_Z 2
_cell_length_a 9.72506(16)
_cell_length_b 13.58223(15)
_cell_length_c 10.40990(17)
_cell_measurement_reflns_used 5190
_cell_measurement_temperature 100(2)
_cell_measurement_theta_max 75.2520
_cell_measurement_theta_min 4.7120
_cell_volume 1235.11(4)
_computing_cell_refinement
;
CrysAlis PRO (Rigaku OD, 2015)
;
_computing_data_collection
;
CrysAlis PRO (Rigaku OD, 2015)
;
_computing_data_reduction
;
CrysAlis PRO (Rigaku OD, 2015)
;
_computing_molecular_graphics
;
<i>OLEX2</i> (Dolomanov <i>et al.</i>,  2009)
;
_computing_publication_material
;
<i>OLEX2</i> (Dolomanov <i>et al.</i>,  2009)
;
_computing_structure_refinement
;
SHELXL2014 (Sheldrick, 2015)
;
_computing_structure_solution
;
SHELXS97 (Sheldrick, 2008)
;
_diffrn_ambient_temperature 100.15
_diffrn_detector 'CCD plate'
_diffrn_detector_area_resol_mean 10.3577
_diffrn_measured_fraction_theta_full 0.998
_diffrn_measured_fraction_theta_max 0.998
_diffrn_measurement_device 'kappa diffractometer'
_diffrn_measurement_device_type 'Rigaku OD SuperNova Dual source diffractometer with an Atlas detector'
_diffrn_measurement_method '\w scans'
_diffrn_radiation_monochromator mirror
_diffrn_radiation_probe x-ray
_diffrn_radiation_type CuK\a
_diffrn_radiation_wavelength 1.54184
_diffrn_reflns_av_R_equivalents 0.0179
_diffrn_reflns_av_unetI/netI 0.0283
_diffrn_reflns_limit_h_max 11
_diffrn_reflns_limit_h_min -8
_diffrn_reflns_limit_k_max 16
_diffrn_reflns_limit_k_min -16
_diffrn_reflns_limit_l_max 11
_diffrn_reflns_limit_l_min -12
_diffrn_reflns_number 6966
_diffrn_reflns_theta_full 66.500
_diffrn_reflns_theta_max 67.460
_diffrn_reflns_theta_min 4.729
_diffrn_source 'micro-focus sealed X-ray tube'
_diffrn_source_current 0.80
_diffrn_source_power 0.040
_diffrn_source_voltage 50
_exptl_absorpt_coefficient_mu 0.836
_exptl_absorpt_correction_T_max 1.00000
_exptl_absorpt_correction_T_min 0.95929
_exptl_absorpt_correction_type multi-scan
_exptl_absorpt_process_details
;
(CrysAlis PRO; Rigaku OD, 2015)
;
_exptl_crystal_colour colourless
_exptl_crystal_density_diffrn 1.316
_exptl_crystal_description block
_exptl_crystal_F_000 528
_exptl_crystal_size_max 0.15
_exptl_crystal_size_mid 0.15
_exptl_crystal_size_min 0.1
_refine_diff_density_max 0.175
_refine_diff_density_min -0.140
_refine_ls_abs_structure_details
;
Flack <i>x</i> determined using 1970 quotients [(I+)-(I-)]/[(I+)+(I-)]
(Parsons <i>et al.</i>,  2013)
;
_refine_ls_abs_structure_Flack -0.06(7)
_refine_ls_extinction_coef 0.0025(4)
_refine_ls_extinction_expression Fc^*^=kFc[1+0.001xFc^2^\l^3^/sin(2\q)]^-1/4^
_refine_ls_extinction_method
;
SHELXL2014 (Sheldrick, 2015)
;
_refine_ls_goodness_of_fit_ref 1.035
_refine_ls_hydrogen_treatment mixed
_refine_ls_matrix_type full
_refine_ls_number_parameters 344
_refine_ls_number_reflns 4411
_refine_ls_number_restraints 1
_refine_ls_restrained_S_all 1.035
_refine_ls_R_factor_all 0.0252
_refine_ls_R_factor_gt 0.0241
_refine_ls_shift/su_max 0.000
_refine_ls_shift/su_mean 0.000
_refine_ls_structure_factor_coef Fsqd
_refine_ls_weighting_details 'w=1/[\s^2^(Fo^2^)+(0.0336P)^2^+0.0425P] where P=(Fo^2^+2Fc^2^)/3'
_refine_ls_weighting_scheme calc
_refine_ls_wR_factor_gt 0.0597
_refine_ls_wR_factor_ref 0.0603
_reflns_number_gt 4275
_reflns_number_total 4411
_reflns_threshold_expression 'I > 2\s(I)'
_cod_data_source_file fm3065sup1.cif
_cod_data_source_block aris38cult
_cod_original_cell_volume 1235.12(4)
_cod_database_code 2022218
_shelx_space_group_comment
;
The symmetry employed for this shelxl refinement is uniquely defined
by the following loop, which should always be used as a source of
symmetry information in preference to the above space-group names.
They are only intended as comments.
;
_shelx_estimated_absorpt_t_min 0.885
_shelx_estimated_absorpt_t_max 0.921

loop_
_space_group_symop_operation_xyz
'x, y, z'
'-x, y+1/2, -z'

loop_
_atom_site_type_symbol
_atom_site_label
_atom_site_fract_x
_atom_site_fract_y
_atom_site_fract_z
_atom_site_U_iso_or_equiv
_atom_site_adp_type
_atom_site_calc_flag
_atom_site_occupancy
_atom_site_disorder_assembly
_atom_site_disorder_group
O O1 0.16213(17) 0.64682(10) 0.97318(15) 0.0236(3) Uani d 1 . .
O O2 0.23534(14) 0.40304(10) 0.88244(13) 0.0151(3) Uani d 1 . .
O O3 0.00346(13) 0.37350(9) 0.89188(13) 0.0152(3) Uani d 1 . .
O O4 0.25751(15) 0.41956(10) 1.26069(14) 0.0188(3) Uani d 1 . .
O O5 -0.16438(16) 0.09863(10) 0.52559(14) 0.0204(3) Uani d 1 . .
O O6 0.11736(15) 0.24071(10) 0.81016(13) 0.0176(3) Uani d 1 . .
O O7 0.00695(14) 0.37425(9) 0.65774(13) 0.0161(3) Uani d 1 . .
O O8 0.10528(17) 0.22923(10) 0.42145(14) 0.0209(3) Uani d 1 . .
N N1 0.1103(2) 0.57782(13) 0.75862(18) 0.0202(3) Uani d 1 . .
H H1A 0.101(3) 0.526(2) 0.717(3) 0.016(6) Uiso d 1 . .
H H1B 0.062(3) 0.631(2) 0.708(3) 0.028(7) Uiso d 1 . .
N N4 0.09812(19) 0.29164(13) 1.15358(18) 0.0176(3) Uani d 1 . .
H H4A 0.024(3) 0.2698(17) 1.075(3) 0.015(5) Uiso d 1 . .
H H4B 0.117(3) 0.265(2) 1.236(3) 0.028(7) Uiso d 1 . .
N N5 -0.1390(2) 0.13354(14) 0.74753(19) 0.0221(4) Uani d 1 . .
H H5A -0.092(3) 0.163(2) 0.823(3) 0.031(7) Uiso d 1 . .
H H5B -0.209(3) 0.091(2) 0.741(3) 0.027(7) Uiso d 1 . .
N N8 0.15178(18) 0.38904(12) 0.48400(16) 0.0165(3) Uani d 1 . .
H H8A 0.129(3) 0.442(2) 0.521(3) 0.023(6) Uiso d 1 . .
H H8B 0.191(3) 0.398(2) 0.428(3) 0.023(6) Uiso d 1 . .
C C1 0.1612(2) 0.57565(14) 0.8992(2) 0.0153(4) Uani d 1 . .
C C2 0.2184(2) 0.47527(13) 0.97068(19) 0.0141(4) Uani d 1 . .
H H2 0.3167 0.4836 1.0591 0.017 Uiso calc 1 . .
C C3 0.09440(18) 0.43293(13) 1.00949(19) 0.0136(3) Uani d 1 . .
H H3 0.0300 0.4887 1.0148 0.016 Uiso calc 1 . .
C C4 0.15928(19) 0.37875(14) 1.15232(19) 0.0150(4) Uani d 1 . .
C C5 -0.0969(2) 0.14016(13) 0.64216(19) 0.0153(4) Uani d 1 . .
C C6 0.0434(2) 0.20272(13) 0.67026(19) 0.0147(4) Uani d 1 . .
H H6 0.1181 0.1624 0.6507 0.018 Uiso calc 1 . .
C C7 -0.0038(2) 0.29373(14) 0.56984(18) 0.0148(3) Uani d 1 . .
H H7 -0.1135 0.2858 0.4995 0.018 Uiso calc 1 . .
C C8 0.0917(2) 0.30217(14) 0.48663(18) 0.0149(3) Uani d 1 . .
B B1 0.0917(2) 0.34686(15) 0.8112(2) 0.0149(4) Uani d 1 . .
N N10 0.59976(17) 0.49998(12) 0.80520(16) 0.0157(3) Uani d 1 . .
C C11 0.72871(19) 0.49852(15) 0.95519(19) 0.0165(4) Uani d 1 . .
H H11A 0.7959 0.4418 0.9631 0.020 Uiso d 1 . .
H H11B 0.7903 0.5591 0.9690 0.020 Uiso d 1 . .
C C12 0.6813(2) 0.49182(16) 1.0763(2) 0.0203(4) Uani d 1 . .
H H12A 0.5915 0.4479 1.0485 0.024 Uiso calc 1 . .
H H12B 0.6532 0.5578 1.0974 0.024 Uiso calc 1 . .
C C13 0.8163(2) 0.45089(16) 1.2077(2) 0.0214(4) Uani d 1 . .
H H13A 0.8344 0.3823 1.1901 0.032 Uiso calc 1 . .
H H13B 0.7933 0.4540 1.2903 0.032 Uiso calc 1 . .
H H13C 0.9079 0.4901 1.2271 0.032 Uiso calc 1 . .
C C14 0.5064(2) 0.40579(15) 0.7749(2) 0.0182(4) Uani d 1 . .
H H14A 0.4483 0.4066 0.8326 0.022 Uiso calc 1 . .
H H14B 0.4309 0.4060 0.6729 0.022 Uiso calc 1 . .
C C15 0.5960(2) 0.31063(15) 0.8051(2) 0.0249(4) Uani d 1 . .
H H15A 0.6658 0.3058 0.9084 0.030 Uiso calc 1 . .
H H15B 0.6585 0.3092 0.7514 0.030 Uiso calc 1 . .
C C16 0.4848(3) 0.22450(16) 0.7598(3) 0.0343(5) Uani d 1 . .
H H16A 0.4233 0.2259 0.6558 0.051 Uiso calc 1 . .
H H16B 0.4172 0.2296 0.8069 0.051 Uiso calc 1 . .
H H16C 0.5421 0.1626 0.7875 0.051 Uiso calc 1 . .
C C17 0.4903(2) 0.58449(14) 0.7864(2) 0.0184(4) Uani d 1 . .
H H17A 0.4058 0.5812 0.6885 0.022 Uiso calc 1 . .
H H17B 0.4450 0.5750 0.8541 0.022 Uiso calc 1 . .
C C18 0.5605(2) 0.68664(15) 0.8096(2) 0.0253(4) Uani d 1 . .
H H18A 0.5981 0.7001 0.7370 0.030 Uiso calc 1 . .
H H18B 0.6485 0.6906 0.9054 0.030 Uiso calc 1 . .
C C19 0.4399(3) 0.76258(17) 0.7973(3) 0.0355(5) Uani d 1 . .
H H19A 0.3526 0.7577 0.7027 0.053 Uiso calc 1 . .
H H19B 0.4841 0.8288 0.8100 0.053 Uiso calc 1 . .
H H19C 0.4055 0.7501 0.8713 0.053 Uiso calc 1 . .
C C20 0.6754(2) 0.50960(14) 0.7049(2) 0.0179(4) Uani d 1 . .
H H20A 0.7362 0.5711 0.7287 0.022 Uiso calc 1 . .
H H20B 0.7476 0.4541 0.7234 0.022 Uiso calc 1 . .
C C21 0.5672(2) 0.51091(19) 0.5468(2) 0.0296(5) Uani d 1 . .
H H21A 0.5034 0.5711 0.5232 0.036 Uiso calc 1 . .
H H21B 0.4984 0.4530 0.5222 0.036 Uiso calc 1 . .
C C22 0.6596(2) 0.50867(17) 0.4614(2) 0.0267(4) Uani d 1 . .
H H22A 0.5900 0.5067 0.3590 0.040 Uiso calc 1 . .
H H22B 0.7250 0.4500 0.4874 0.040 Uiso calc 1 . .
H H22C 0.7236 0.5678 0.4825 0.040 Uiso calc 1 . .

loop_
_atom_site_aniso_label
_atom_site_aniso_U_11
_atom_site_aniso_U_22
_atom_site_aniso_U_33
_atom_site_aniso_U_12
_atom_site_aniso_U_13
_atom_site_aniso_U_23
O1 0.0350(8) 0.0157(7) 0.0193(7) 0.0015(6) 0.0114(6) -0.0021(5)
O2 0.0160(6) 0.0152(6) 0.0158(6) 0.0003(5) 0.0087(5) -0.0020(5)
O3 0.0143(6) 0.0183(6) 0.0124(6) -0.0022(5) 0.0052(5) -0.0013(5)
O4 0.0200(6) 0.0225(7) 0.0131(6) -0.0030(5) 0.0065(5) -0.0008(5)
O5 0.0265(7) 0.0152(6) 0.0165(6) -0.0038(5) 0.0067(6) -0.0002(5)
O6 0.0248(7) 0.0130(6) 0.0106(6) 0.0012(5) 0.0039(5) -0.0002(5)
O7 0.0224(6) 0.0126(6) 0.0120(6) 0.0028(5) 0.0063(5) 0.0006(5)
O8 0.0336(7) 0.0157(6) 0.0164(6) -0.0025(6) 0.0138(6) -0.0016(5)
N1 0.0304(9) 0.0135(8) 0.0169(8) 0.0025(7) 0.0106(7) 0.0006(7)
N4 0.0216(8) 0.0172(8) 0.0139(8) -0.0014(7) 0.0078(6) 0.0002(7)
N5 0.0253(9) 0.0246(9) 0.0202(9) -0.0023(7) 0.0135(7) 0.0011(7)
N8 0.0213(8) 0.0150(8) 0.0137(7) -0.0014(6) 0.0081(6) 0.0005(6)
C1 0.0159(8) 0.0139(8) 0.0171(9) -0.0027(7) 0.0080(7) -0.0010(7)
C2 0.0148(8) 0.0144(9) 0.0140(8) 0.0003(7) 0.0070(7) -0.0009(6)
C3 0.0132(8) 0.0140(8) 0.0140(9) -0.0002(7) 0.0063(7) -0.0014(7)
C4 0.0147(8) 0.0179(9) 0.0152(8) 0.0032(7) 0.0091(7) -0.0010(7)
C5 0.0198(9) 0.0102(8) 0.0153(9) 0.0041(7) 0.0072(7) 0.0030(7)
C6 0.0188(9) 0.0128(8) 0.0118(8) 0.0011(7) 0.0061(7) 0.0005(6)
C7 0.0184(8) 0.0121(8) 0.0127(8) 0.0000(7) 0.0058(7) 0.0002(7)
C8 0.0170(8) 0.0143(8) 0.0092(7) 0.0007(7) 0.0019(6) 0.0016(7)
B1 0.0176(10) 0.0141(10) 0.0119(9) 0.0014(8) 0.0055(8) 0.0006(7)
N10 0.0140(7) 0.0165(7) 0.0167(7) 0.0002(6) 0.0069(6) -0.0011(6)
C11 0.0123(8) 0.0180(8) 0.0177(9) 0.0001(7) 0.0051(7) -0.0001(7)
C12 0.0192(9) 0.0235(9) 0.0196(9) 0.0028(8) 0.0097(7) -0.0004(8)
C13 0.0223(9) 0.0245(10) 0.0169(9) 0.0006(8) 0.0080(8) -0.0008(8)
C14 0.0153(8) 0.0180(9) 0.0204(9) -0.0029(7) 0.0070(7) -0.0011(7)
C15 0.0206(9) 0.0183(10) 0.0341(11) -0.0001(8) 0.0104(9) 0.0009(8)
C16 0.0305(11) 0.0189(11) 0.0462(14) -0.0034(9) 0.0101(10) -0.0026(10)
C17 0.0137(8) 0.0196(9) 0.0205(9) 0.0038(7) 0.0064(7) -0.0003(8)
C18 0.0229(10) 0.0187(10) 0.0318(11) 0.0013(8) 0.0098(8) -0.0010(8)
C19 0.0328(11) 0.0220(11) 0.0457(14) 0.0075(9) 0.0118(10) -0.0018(10)
C20 0.0163(8) 0.0199(9) 0.0194(9) 0.0017(7) 0.0096(7) 0.0008(7)
C21 0.0220(10) 0.0475(15) 0.0192(10) 0.0035(9) 0.0089(8) 0.0008(9)
C22 0.0325(11) 0.0305(11) 0.0209(9) 0.0075(9) 0.0152(8) 0.0051(8)

loop_
_atom_type_symbol
_atom_type_description
_atom_type_scat_dispersion_real
_atom_type_scat_dispersion_imag
_atom_type_scat_source
C C 0.0181 0.0091 'International Tables Vol C Tables 4.2.6.8 and 6.1.1.4'
H H 0.0000 0.0000 'International Tables Vol C Tables 4.2.6.8 and 6.1.1.4'
B B 0.0090 0.0039 'International Tables Vol C Tables 4.2.6.8 and 6.1.1.4'
N N 0.0311 0.0180 'International Tables Vol C Tables 4.2.6.8 and 6.1.1.4'
O O 0.0492 0.0322 'International Tables Vol C Tables 4.2.6.8 and 6.1.1.4'

loop_
_geom_angle_atom_site_label_1
_geom_angle_atom_site_label_2
_geom_angle_atom_site_label_3
_geom_angle_site_symmetry_1
_geom_angle_site_symmetry_3
_geom_angle
_geom_angle_publ_flag
C2 O2 B1 . . 109.51(13) ?
C3 O3 B1 . . 109.47(13) ?
C6 O6 B1 . . 110.92(14) ?
C7 O7 B1 . . 110.69(13) ?
H1A N1 H1B . . 119(2) ?
C1 N1 H1A . . 117.7(17) ?
C1 N1 H1B . . 121.0(17) ?
H4A N4 H4B . . 121(2) ?
C4 N4 H4A . . 119.2(15) ?
C4 N4 H4B . . 118.3(18) ?
H5A N5 H5B . . 119(3) ?
C5 N5 H5A . . 120.8(19) ?
C5 N5 H5B . . 119.6(18) ?
H8A N8 H8B . . 117(2) ?
C8 N8 H8A . . 121.5(16) ?
C8 N8 H8B . . 118.8(19) ?
O1 C1 N1 . . 124.74(18) ?
O1 C1 C2 . . 119.41(16) ?
N1 C1 C2 . . 115.84(16) ?
O2 C2 C1 . . 115.17(15) ?
O2 C2 H2 . . 110.0 ?
O2 C2 C3 . . 103.95(13) ?
C1 C2 H2 . . 110.0 ?
C1 C2 C3 . . 107.45(14) ?
C3 C2 H2 . . 110.0 ?
O3 C3 C2 . . 104.53(13) ?
O3 C3 H3 . . 108.2 ?
O3 C3 C4 . . 113.82(14) ?
C2 C3 H3 . . 108.2 ?
C4 C3 C2 . . 113.54(14) ?
C4 C3 H3 . . 108.2 ?
O4 C4 N4 . . 123.89(18) ?
O4 C4 C3 . . 119.56(16) ?
N4 C4 C3 . . 116.40(16) ?
O5 C5 N5 . . 123.82(18) ?
O5 C5 C6 . . 119.23(16) ?
N5 C5 C6 . . 116.95(17) ?
O6 C6 C5 . . 114.22(15) ?
O6 C6 H6 . . 109.0 ?
O6 C6 C7 . . 105.66(14) ?
C5 C6 H6 . . 109.0 ?
C5 C6 C7 . . 109.89(14) ?
C7 C6 H6 . . 109.0 ?
O7 C7 C6 . . 105.48(13) ?
O7 C7 H7 . . 108.2 ?
O7 C7 C8 . . 115.02(15) ?
C6 C7 H7 . . 108.2 ?
C8 C7 C6 . . 111.61(14) ?
C8 C7 H7 . . 108.2 ?
O8 C8 N8 . . 123.20(17) ?
O8 C8 C7 . . 119.18(16) ?
N8 C8 C7 . . 117.57(16) ?
O2 B1 O3 . . 104.14(14) ?
O2 B1 O7 . . 111.49(15) ?
O3 B1 O7 . . 111.17(15) ?
O6 B1 O2 . . 112.74(15) ?
O6 B1 O3 . . 112.74(15) ?
O6 B1 O7 . . 104.75(14) ?
C11 N10 C14 . . 110.60(15) ?
C11 N10 C17 . . 111.03(14) ?
C11 N10 C20 . . 106.11(13) ?
C14 N10 C20 . . 110.73(14) ?
C17 N10 C14 . . 106.77(13) ?
C17 N10 C20 . . 111.66(14) ?
N10 C11 H11A . . 108.3 ?
N10 C11 H11B . . 108.3 ?
N10 C11 C12 . . 116.08(14) ?
H11A C11 H11B . . 107.4 ?
C12 C11 H11A . . 108.3 ?
C12 C11 H11B . . 108.3 ?
C11 C12 H12A . . 110.1 ?
C11 C12 H12B . . 110.1 ?
C11 C12 C13 . . 108.05(15) ?
H12A C12 H12B . . 108.4 ?
C13 C12 H12A . . 110.1 ?
C13 C12 H12B . . 110.1 ?
C12 C13 H13A . . 109.5 ?
C12 C13 H13B . . 109.5 ?
C12 C13 H13C . . 109.5 ?
H13A C13 H13B . . 109.5 ?
H13A C13 H13C . . 109.5 ?
H13B C13 H13C . . 109.5 ?
N10 C14 H14A . . 108.3 ?
N10 C14 H14B . . 108.3 ?
H14A C14 H14B . . 107.4 ?
C15 C14 N10 . . 116.05(14) ?
C15 C14 H14A . . 108.3 ?
C15 C14 H14B . . 108.3 ?
C14 C15 H15A . . 109.9 ?
C14 C15 H15B . . 109.9 ?
C14 C15 C16 . . 109.05(17) ?
H15A C15 H15B . . 108.3 ?
C16 C15 H15A . . 109.9 ?
C16 C15 H15B . . 109.9 ?
C15 C16 H16A . . 109.5 ?
C15 C16 H16B . . 109.5 ?
C15 C16 H16C . . 109.5 ?
H16A C16 H16B . . 109.5 ?
H16A C16 H16C . . 109.5 ?
H16B C16 H16C . . 109.5 ?
N10 C17 H17A . . 108.4 ?
N10 C17 H17B . . 108.4 ?
H17A C17 H17B . . 107.5 ?
C18 C17 N10 . . 115.41(15) ?
C18 C17 H17A . . 108.4 ?
C18 C17 H17B . . 108.4 ?
C17 C18 H18A . . 109.8 ?
C17 C18 H18B . . 109.8 ?
C17 C18 C19 . . 109.21(18) ?
H18A C18 H18B . . 108.3 ?
C19 C18 H18A . . 109.8 ?
C19 C18 H18B . . 109.8 ?
C18 C19 H19A . . 109.5 ?
C18 C19 H19B . . 109.5 ?
C18 C19 H19C . . 109.5 ?
H19A C19 H19B . . 109.5 ?
H19A C19 H19C . . 109.5 ?
H19B C19 H19C . . 109.5 ?
N10 C20 H20A . . 108.4 ?
N10 C20 H20B . . 108.4 ?
H20A C20 H20B . . 107.5 ?
C21 C20 N10 . . 115.56(15) ?
C21 C20 H20A . . 108.4 ?
C21 C20 H20B . . 108.4 ?
C20 C21 H21A . . 109.8 ?
C20 C21 H21B . . 109.8 ?
C20 C21 C22 . . 109.19(16) ?
H21A C21 H21B . . 108.3 ?
C22 C21 H21A . . 109.8 ?
C22 C21 H21B . . 109.8 ?
C21 C22 H22A . . 109.5 ?
C21 C22 H22B . . 109.5 ?
C21 C22 H22C . . 109.5 ?
H22A C22 H22B . . 109.5 ?
H22A C22 H22C . . 109.5 ?
H22B C22 H22C . . 109.5 ?

loop_
_geom_bond_atom_site_label_1
_geom_bond_atom_site_label_2
_geom_bond_site_symmetry_2
_geom_bond_distance
_geom_bond_publ_flag
O1 C1 . 1.234(2) ?
O2 C2 . 1.402(2) ?
O2 B1 . 1.474(2) ?
O3 C3 . 1.407(2) ?
O3 B1 . 1.486(2) ?
O4 C4 . 1.243(2) ?
O5 C5 . 1.234(2) ?
O6 C6 . 1.408(2) ?
O6 B1 . 1.464(2) ?
O7 C7 . 1.400(2) ?
O7 B1 . 1.487(2) ?
O8 C8 . 1.240(2) ?
N1 H1A . 0.81(3) ?
N1 H1B . 0.89(3) ?
N1 C1 . 1.323(3) ?
N4 H4A . 0.87(3) ?
N4 H4B . 0.87(3) ?
N4 C4 . 1.327(3) ?
N5 H5A . 0.82(3) ?
N5 H5B . 0.87(3) ?
N5 C5 . 1.331(3) ?
N8 H8A . 0.89(3) ?
N8 H8B . 0.84(3) ?
N8 C8 . 1.322(3) ?
C1 C2 . 1.536(2) ?
C2 H2 . 1.0000 ?
C2 C3 . 1.542(2) ?
C3 H3 . 1.0000 ?
C3 C4 . 1.525(2) ?
C5 C6 . 1.523(3) ?
C6 H6 . 1.0000 ?
C6 C7 . 1.552(2) ?
C7 H7 . 1.0000 ?
C7 C8 . 1.527(2) ?
N10 C11 . 1.513(2) ?
N10 C14 . 1.519(2) ?
N10 C17 . 1.519(2) ?
N10 C20 . 1.524(2) ?
C11 H11A . 0.9900 ?
C11 H11B . 0.9900 ?
C11 C12 . 1.523(3) ?
C12 H12A . 0.9900 ?
C12 H12B . 0.9900 ?
C12 C13 . 1.525(3) ?
C13 H13A . 0.9800 ?
C13 H13B . 0.9800 ?
C13 H13C . 0.9800 ?
C14 H14A . 0.9900 ?
C14 H14B . 0.9900 ?
C14 C15 . 1.513(3) ?
C15 H15A . 0.9900 ?
C15 H15B . 0.9900 ?
C15 C16 . 1.521(3) ?
C16 H16A . 0.9800 ?
C16 H16B . 0.9800 ?
C16 H16C . 0.9800 ?
C17 H17A . 0.9900 ?
C17 H17B . 0.9900 ?
C17 C18 . 1.518(3) ?
C18 H18A . 0.9900 ?
C18 H18B . 0.9900 ?
C18 C19 . 1.525(3) ?
C19 H19A . 0.9800 ?
C19 H19B . 0.9800 ?
C19 H19C . 0.9800 ?
C20 H20A . 0.9900 ?
C20 H20B . 0.9900 ?
C20 C21 . 1.515(3) ?
C21 H21A . 0.9900 ?
C21 H21B . 0.9900 ?
C21 C22 . 1.518(3) ?
C22 H22A . 0.9800 ?
C22 H22B . 0.9800 ?
C22 H22C . 0.9800 ?

loop_
_geom_hbond_atom_site_label_D
_geom_hbond_atom_site_label_H
_geom_hbond_atom_site_label_A
_geom_hbond_site_symmetry_A
_geom_hbond_distance_DH
_geom_hbond_distance_HA
_geom_hbond_distance_DA
_geom_hbond_angle_DHA
N1 H1A O2 . 0.81(3) 2.34(2) 2.720(2) 110(2)
N1 H1A O7 . 0.81(3) 2.23(3) 2.972(2) 153(2)
N1 H1B O8 2_556 0.89(3) 2.08(3) 2.947(2) 163(2)
N4 H4A O3 . 0.87(3) 2.31(2) 2.702(2) 107.4(18)
N4 H4B O8 1_556 0.87(3) 2.04(3) 2.886(2) 162(2)
N5 H5A O6 . 0.82(3) 2.35(3) 2.707(2) 107(2)
N8 H8A O7 . 0.89(3) 2.41(3) 2.745(2) 102.7(19)
N8 H8B O4 1_554 0.84(3) 2.12(3) 2.955(2) 171(2)

_cod_database_fobs_code 2022218
